data_4508455
loop_
_publ_author_name
'Yuan, Xiaoju'
'Zhang, Xiaoxia'
'Zhao, Hong'
'Liu, Lina'
'Wu, Benlai'

_publ_section_title
;
 Syntheses and Properties of One--Three-Dimensional Coordination Polymers
 Constructed by Metallohelicates of Purin-Containing Carboxylate
;
_journal_issue 11
_journal_name_full 'Crystal Growth &amp; Design'
_journal_page_first 4859
_journal_paper_doi 10.1021/cg401022z
_journal_volume 13
_journal_year 2013
_chemical_formula_sum 'C14 H14 Cd N8 O8'
_chemical_formula_weight 534.73
_chemical_name_systematic
; 
 ? 
;
_space_group_IT_number 14
_symmetry_cell_setting monoclinic
_symmetry_space_group_name_Hall '-P 2yn'
_symmetry_space_group_name_H-M 'P 1 21/n 1'
_atom_sites_solution_hydrogens geom
_atom_sites_solution_primary direct
_atom_sites_solution_secondary difmap
_audit_creation_method SHELXL-97
_cell_angle_alpha 90.00
_cell_angle_beta 95.04(5)
_cell_angle_gamma 90.00
_cell_formula_units_Z 2
_cell_length_a 7.201(8)
_cell_length_b 9.044(2)
_cell_length_c 13.816(5)
_cell_measurement_reflns_used 448
_cell_measurement_temperature 291(2)
_cell_measurement_theta_max 26.3125
_cell_measurement_theta_min 3.0728
_cell_volume 896.3(11)
_computing_cell_refinement
;
CrysAlisPro, Agilent Technologies,
Version 1.171.34.49 (release 20-01-2011 CrysAlis171 .NET)
(compiled Jan 20 2011,15:58:25)
;
_computing_data_collection
;
CrysAlisPro, Agilent Technologies,
Version 1.171.34.49 (release 20-01-2011 CrysAlis171 .NET)
(compiled Jan 20 2011,15:58:25)
;
_computing_data_reduction
;
CrysAlisPro, Agilent Technologies,
Version 1.171.34.49 (release 20-01-2011 CrysAlis171 .NET)
(compiled Jan 20 2011,15:58:25)
;
_computing_structure_refinement 'SHELXL-97 (Sheldrick, 1997)'
_computing_structure_solution 'SHELXS-97 (Sheldrick, 1990)'
_diffrn_ambient_temperature 291(2)
_diffrn_measured_fraction_theta_full 0.966
_diffrn_measured_fraction_theta_max 0.966
_diffrn_measurement_device_type 'Xcalibur, Eos, Gemini'
_diffrn_measurement_method '\w scans'
_diffrn_radiation_monochromator graphite
_diffrn_radiation_source 'Enhance (Mo) X-ray Source'
_diffrn_radiation_type MoK\a
_diffrn_radiation_wavelength 0.71073
_diffrn_reflns_av_R_equivalents 0.0490
_diffrn_reflns_av_sigmaI/netI 0.0767
_diffrn_reflns_limit_h_max 8
_diffrn_reflns_limit_h_min -8
_diffrn_reflns_limit_k_max 9
_diffrn_reflns_limit_k_min -10
_diffrn_reflns_limit_l_max 16
_diffrn_reflns_limit_l_min -15
_diffrn_reflns_number 2958
_diffrn_reflns_theta_full 25.00
_diffrn_reflns_theta_max 25.00
_diffrn_reflns_theta_min 3.08
_exptl_absorpt_coefficient_mu 1.287
_exptl_absorpt_correction_T_max 0.811
_exptl_absorpt_correction_T_min 0.783
_exptl_absorpt_correction_type multi-scan
_exptl_absorpt_process_details CrysAlisPro
_exptl_crystal_colour colorless
_exptl_crystal_density_diffrn 1.981
_exptl_crystal_density_method 'not measured'
_exptl_crystal_description prism
_exptl_crystal_F_000 532
_exptl_crystal_size_max 0.20
_exptl_crystal_size_mid 0.18
_exptl_crystal_size_min 0.17
_refine_diff_density_max 0.790
_refine_diff_density_min -0.622
_refine_diff_density_rms 0.095
_refine_ls_extinction_method none
_refine_ls_goodness_of_fit_ref 0.949
_refine_ls_hydrogen_treatment mixed
_refine_ls_matrix_type full
_refine_ls_number_parameters 142
_refine_ls_number_reflns 1525
_refine_ls_number_restraints 0
_refine_ls_restrained_S_all 0.949
_refine_ls_R_factor_all 0.1389
_refine_ls_R_factor_gt 0.0700
_refine_ls_shift/su_max 0.000
_refine_ls_shift/su_mean 0.000
_refine_ls_structure_factor_coef Fsqd
_refine_ls_weighting_details 'calc w=1/[\s^2^(Fo^2^)+(0.0893P)^2^+0.0000P] where P=(Fo^2^+2Fc^2^)/3'
_refine_ls_weighting_scheme calc
_refine_ls_wR_factor_gt 0.1555
_refine_ls_wR_factor_ref 0.2065
_reflns_number_gt 686
_reflns_number_total 1525
_reflns_threshold_expression >2sigma(I)
_cod_data_source_file cg401022z_si_001.cif
_cod_data_source_block 4
_cod_depositor_comments
;
The following automatic conversions were performed:

'_symmetry_cell_setting' value 'Monoclinic' changed to 'monoclinic'
according to /home/saulius/struct/CIF-dictionaries/cif_core.dic
dictionary named 'cif_core.dic' version 2.4.2 from 2011-04-26.

Automatic conversion script
Id: cif_fix_values 1891 2012-01-12 08:04:46Z andrius 
;
_cod_original_cell_volume 896.4(11)
_cod_original_sg_symbol_H-M P2(1)/n
_cod_database_code 4508455

loop_
_symmetry_equiv_pos_as_xyz
'x, y, z'
'-x+1/2, y+1/2, -z+1/2'
'-x, -y, -z'
'x-1/2, -y-1/2, z-1/2'

loop_
_atom_site_label
_atom_site_type_symbol
_atom_site_fract_x
_atom_site_fract_y
_atom_site_fract_z
_atom_site_U_iso_or_equiv
_atom_site_adp_type
_atom_site_occupancy
_atom_site_symmetry_multiplicity
_atom_site_calc_flag
_atom_site_refinement_flags
Cd1 Cd 0.5000 0.5000 0.5000 0.1136(7) Uani 1 2 d S
O1 O 0.5288(12) 0.1969(8) 0.3220(5) 0.109(2) Uani 1 1 d .
O2 O 0.9538(15) 0.0470(9) 0.2417(6) 0.112(3) Uani 1 1 d .
O3 O 0.7680(14) 0.0025(9) 0.1071(5) 0.124(3) Uani 1 1 d .
O4 O 0.7342(15) 0.6117(9) 0.6097(5) 0.137(3) Uani 1 1 d .
N1 N 0.6296(13) 0.2721(8) 0.5413(5) 0.098(3) Uani 1 1 d .
N2 N 0.7920(13) 0.0994(10) 0.6304(6) 0.101(3) Uani 1 1 d .
H2 H 0.8475 0.0563 0.6803 0.122 Uiso 1 1 calc R
N3 N 0.8170(15) -0.0946(10) 0.5126(6) 0.105(3) Uani 1 1 d .
N4 N 0.6738(13) -0.0235(9) 0.3566(6) 0.093(3) Uani 1 1 d .
C1 C 0.7147(15) 0.2385(11) 0.6270(7) 0.098(3) Uani 1 1 d .
H1 H 0.7217 0.3026 0.6798 0.118 Uiso 1 1 calc R
C2 C 0.7632(17) 0.0443(12) 0.5396(7) 0.093(3) Uani 1 1 d .
C3 C 0.6630(17) 0.1449(10) 0.4850(7) 0.090(3) Uani 1 1 d .
C4 C 0.6109(17) 0.1186(11) 0.3839(7) 0.091(3) Uani 1 1 d .
C5 C 0.7689(18) -0.1178(12) 0.4217(8) 0.109(4) Uani 1 1 d .
H5 H 0.8025 -0.2089 0.3972 0.131 Uiso 1 1 calc R
C6 C 0.652(2) -0.0610(12) 0.2538(8) 0.108(4) Uani 1 1 d .
H6A H 0.5320 -0.0254 0.2259 0.130 Uiso 1 1 calc R
H6B H 0.6530 -0.1677 0.2469 0.130 Uiso 1 1 calc R
C7 C 0.805(2) 0.0047(11) 0.1974(8) 0.109(4) Uani 1 1 d .

loop_
_atom_site_aniso_label
_atom_site_aniso_U_11
_atom_site_aniso_U_22
_atom_site_aniso_U_33
_atom_site_aniso_U_23
_atom_site_aniso_U_13
_atom_site_aniso_U_12
Cd1 0.1961(15) 0.0604(6) 0.0806(7) -0.0005(6) -0.0097(7) 0.0063(8)
O1 0.173(7) 0.069(4) 0.080(4) -0.003(4) -0.015(4) 0.009(5)
O2 0.175(7) 0.086(5) 0.074(4) 0.003(4) 0.005(5) 0.003(5)
O3 0.204(8) 0.099(5) 0.065(4) -0.002(4) -0.002(4) 0.025(6)
O4 0.225(9) 0.082(5) 0.097(5) 0.004(4) -0.031(5) -0.024(6)
N1 0.161(8) 0.057(4) 0.073(4) 0.000(4) -0.005(5) 0.000(5)
N2 0.142(8) 0.074(5) 0.087(5) 0.007(5) 0.006(5) 0.011(6)
N3 0.166(9) 0.067(5) 0.080(5) 0.004(5) -0.007(5) -0.001(6)
N4 0.146(7) 0.059(5) 0.075(4) 0.004(4) 0.010(5) -0.007(5)
C1 0.140(9) 0.066(6) 0.087(6) 0.010(6) -0.003(6) -0.012(7)
C2 0.128(9) 0.088(7) 0.062(5) 0.002(5) 0.004(5) -0.017(7)
C3 0.139(9) 0.057(5) 0.075(5) 0.005(5) 0.014(6) 0.007(6)
C4 0.133(9) 0.059(5) 0.082(6) 0.002(5) 0.005(6) -0.005(6)
C5 0.161(11) 0.066(6) 0.100(7) 0.005(6) 0.010(8) -0.019(7)
C6 0.179(11) 0.061(5) 0.082(6) -0.014(5) 0.000(7) -0.016(7)
C7 0.201(13) 0.052(5) 0.072(6) -0.015(6) 0.004(8) 0.020(9)

loop_
_atom_type_symbol
_atom_type_description
_atom_type_scat_dispersion_real
_atom_type_scat_dispersion_imag
_atom_type_scat_source
C C 0.0033 0.0016 'International Tables Vol C Tables 4.2.6.8 and 6.1.1.4'
H H 0.0000 0.0000 'International Tables Vol C Tables 4.2.6.8 and 6.1.1.4'
N N 0.0061 0.0033 'International Tables Vol C Tables 4.2.6.8 and 6.1.1.4'
O O 0.0106 0.0060 'International Tables Vol C Tables 4.2.6.8 and 6.1.1.4'
Cd Cd -0.8075 1.2024 'International Tables Vol C Tables 4.2.6.8 and 6.1.1.4'

loop_
_geom_angle_atom_site_label_1
_geom_angle_atom_site_label_2
_geom_angle_atom_site_label_3
_geom_angle
_geom_angle_site_symmetry_1
_geom_angle_site_symmetry_3
N1 Cd1 N1 179.999(2) . 3_666
N1 Cd1 O3 97.5(3) . 4_566
N1 Cd1 O3 82.5(3) 3_666 4_566
N1 Cd1 O3 82.5(3) . 2_655
N1 Cd1 O3 97.5(3) 3_666 2_655
O3 Cd1 O3 179.999(1) 4_566 2_655
N1 Cd1 O4 88.5(3) . .
N1 Cd1 O4 91.5(3) 3_666 .
O3 Cd1 O4 96.1(3) 4_566 .
O3 Cd1 O4 83.9(3) 2_655 .
N1 Cd1 O4 91.5(3) . 3_666
N1 Cd1 O4 88.5(3) 3_666 3_666
O3 Cd1 O4 83.9(3) 4_566 3_666
O3 Cd1 O4 96.1(3) 2_655 3_666
O4 Cd1 O4 180.000(1) . 3_666
C7 O3 Cd1 122.1(10) . 2_645
C1 N1 C3 102.5(8) . .
C1 N1 Cd1 124.9(6) . .
C3 N1 Cd1 132.1(6) . .
C2 N2 C1 106.1(9) . .
C2 N2 H2 126.9 . .
C1 N2 H2 126.9 . .
C5 N3 C2 110.8(9) . .
C5 N4 C4 122.5(9) . .
C5 N4 C6 119.8(9) . .
C4 N4 C6 117.3(9) . .
N1 C1 N2 113.3(9) . .
N1 C1 H1 123.3 . .
N2 C1 H1 123.3 . .
N2 C2 C3 107.6(10) . .
N2 C2 N3 124.5(9) . .
C3 C2 N3 127.8(9) . .
C2 C3 N1 110.3(8) . .
C2 C3 C4 120.9(9) . .
N1 C3 C4 128.7(9) . .
O1 C4 N4 118.9(9) . .
O1 C4 C3 130.8(9) . .
N4 C4 C3 110.2(9) . .
N3 C5 N4 127.6(11) . .
N3 C5 H5 116.2 . .
N4 C5 H5 116.2 . .
N4 C6 C7 112.8(9) . .
N4 C6 H6A 109.0 . .
C7 C6 H6A 109.0 . .
N4 C6 H6B 109.0 . .
C7 C6 H6B 109.0 . .
H6A C6 H6B 107.8 . .
O2 C7 O3 126.3(14) . .
O2 C7 C6 119.8(10) . .
O3 C7 C6 113.8(13) . .

loop_
_geom_bond_atom_site_label_1
_geom_bond_atom_site_label_2
_geom_bond_distance
_geom_bond_site_symmetry_2
Cd1 N1 2.313(8) .
Cd1 N1 2.313(8) 3_666
Cd1 O3 2.327(9) 4_566
Cd1 O3 2.327(9) 2_655
Cd1 O4 2.390(8) .
Cd1 O4 2.390(8) 3_666
O1 C4 1.222(11) .
O2 C7 1.247(16) .
O3 C7 1.253(13) .
O3 Cd1 2.327(9) 2_645
N1 C1 1.320(11) .
N1 C3 1.421(12) .
N2 C2 1.348(12) .
N2 C1 1.375(13) .
N2 H2 0.8600 .
N3 C5 1.291(13) .
N3 C2 1.376(14) .
N4 C5 1.377(13) .
N4 C4 1.424(12) .
N4 C6 1.455(12) .
C1 H1 0.9300 .
C2 C3 1.350(14) .
C3 C4 1.434(14) .
C5 H5 0.9300 .
C6 C7 1.524(18) .
C6 H6A 0.9700 .
C6 H6B 0.9700 .

loop_
_geom_hbond_atom_site_label_D
_geom_hbond_atom_site_label_H
_geom_hbond_atom_site_label_A
_geom_hbond_distance_DH
_geom_hbond_distance_HA
_geom_hbond_distance_DA
_geom_hbond_angle_DHA
_geom_hbond_site_symmetry_A
N2 H2 O2 0.86 1.95 2.768(13) 157.9 3_756

loop_
_geom_torsion_atom_site_label_1
_geom_torsion_atom_site_label_2
_geom_torsion_atom_site_label_3
_geom_torsion_atom_site_label_4
_geom_torsion
_geom_torsion_site_symmetry_1
N1 Cd1 N1 C1 -72(10) 3_666
O3 Cd1 N1 C1 -64.9(10) 4_566
O3 Cd1 N1 C1 115.1(10) 2_655
O4 Cd1 N1 C1 31.1(10) .
O4 Cd1 N1 C1 -148.9(10) 3_666
N1 Cd1 N1 C3 118(11) 3_666
O3 Cd1 N1 C3 124.6(10) 4_566
O3 Cd1 N1 C3 -55.4(10) 2_655
O4 Cd1 N1 C3 -139.4(10) .
O4 Cd1 N1 C3 40.6(10) 3_666
C3 N1 C1 N2 -2.4(13) .
Cd1 N1 C1 N2 -175.2(7) .
C2 N2 C1 N1 3.5(13) .
C1 N2 C2 C3 -3.0(12) .
C1 N2 C2 N3 -178.8(11) .
C5 N3 C2 N2 179.1(11) .
C5 N3 C2 C3 4.2(18) .
N2 C2 C3 N1 1.7(13) .
N3 C2 C3 N1 177.3(11) .
N2 C2 C3 C4 179.5(10) .
N3 C2 C3 C4 -4.9(19) .
C1 N1 C3 C2 0.4(13) .
Cd1 N1 C3 C2 172.5(8) .
C1 N1 C3 C4 -177.2(12) .
Cd1 N1 C3 C4 -5.1(19) .
C5 N4 C4 O1 179.4(10) .
C6 N4 C4 O1 5.9(16) .
C5 N4 C4 C3 0.6(15) .
C6 N4 C4 C3 -172.9(10) .
C2 C3 C4 O1 -176.6(12) .
N1 C3 C4 O1 1(2) .
C2 C3 C4 N4 2.1(16) .
N1 C3 C4 N4 179.4(11) .
C2 N3 C5 N4 -1.2(18) .
C4 N4 C5 N3 -1.0(19) .
C6 N4 C5 N3 172.3(13) .
C5 N4 C6 C7 -93.0(12) .
C4 N4 C6 C7 80.6(13) .
Cd1 O3 C7 O2 21.8(14) 2_645
Cd1 O3 C7 C6 -154.3(7) 2_645
N4 C6 C7 O2 18.7(15) .
N4 C6 C7 O3 -165.0(9) .
